data_1562382
loop_
_publ_author_name
'P N, Ravi Shankar'
'Panda, Debendra Prasad'
'Sundaresan, Athinarayanan'

_publ_section_title
;
 Switchable and Nonswitchable Polarization in Doubly Ordered Perovskites
 NaLnCoWO6 (Ln = Er, Tm, Yb, and Lu)
;
_journal_issue 19
_journal_name_full 'The Journal of Physical Chemistry C'
_journal_page_first 10803
_journal_page_last 10809
_journal_paper_doi 10.1021/acs.jpcc.1c02316
_journal_volume 125
_journal_year 2021
_chemical_formula_sum 'Co Lu Na O6 W'
_chemical_formula_weight 536.72637
_space_group_IT_number 4
_space_group_name_Hall 'P 2yb'
_space_group_name_H-M_alt 'P 1 21 1'
_symmetry_cell_setting monoclinic
_symmetry_space_group_name_Hall 'P 2yb'
_symmetry_space_group_name_H-M 'P 1 21 1'
_cell_angle_alpha 90.0000
_cell_angle_beta 90.2633(13)
_cell_angle_gamma 90.0000
_cell_formula_units_Z 2
_cell_length_a 5.30219(8)
_cell_length_b 5.50632(8)
_cell_length_c 7.76771(11)
_cell_measurement_temperature 300
_cell_volume 226.780(6)
_computing_structure_refinement FULLPROF
_diffrn_ambient_temperature 300
_diffrn_measurement_device_type Panalytical
_diffrn_radiation_monochromator 1.540596
_diffrn_radiation_type "'Cu K\a'"
_diffrn_radiation_wavelength 1.540596
_pd_instr_location ' ?'
_pd_meas_2theta_range_inc 0.026261
_pd_meas_2theta_range_max 119.98688
_pd_meas_2theta_range_min 10.00763
_pd_meas_number_of_points 4189
_pd_proc_2theta_range_inc 0.026261
_pd_proc_2theta_range_max 119.8888
_pd_proc_2theta_range_min 9.9096
_pd_proc_ls_pref_orient_corr ' ?'
_pd_proc_ls_prof_R_factor 2.8276
_pd_proc_ls_prof_wR_expected 1.8589
_pd_proc_ls_prof_wR_factor 3.6610
_pd_proc_wavelength 1.540596
_pd_spec_mounting ' ?'
_refine_ls_goodness_of_fit_all 3.8787
_refine_ls_number_parameters 37
_refine_ls_number_reflns 398
_refine_ls_number_restraints 0
_refine_ls_R_I_factor 6.3328
_cod_data_source_file nalucowo6.cif
_cod_data_source_block NaLuCoWO6
_cod_depositor_comments
;
The following automatic conversions were performed:

data item '_symmetry_cell_setting' value 'Monoclinic' was changed to
'monoclinic' in accordance with the
/home/data/users/saulius/crontab/automatic-downloads/rss-feeds/ACS/lib/dictionaries/cif_core.dic
dictionary named 'cif_core.dic' version 2.4.2 last updated on
2011-04-26.

Automatic conversion script
Id: cif_fix_values 7556 2019-12-06 15:28:31Z antanas 

 Adding full bibliography for 1562381--1562385.cif.
;
_cod_original_formula_sum 'Na Lu Co W O6'
_cod_database_code 1562382
_pd_proc_ls_prof_cr_factor 15.3772
_pd_proc_ls_prof_cwr_factor 12.3202
_pd_proc_ls_prof_cwr_expected 6.2557
_pd_proc_ls_prof_chi2 3.8787
_pd_proc_ls_prof_echi2 3.8833

loop_
_symmetry_equiv_pos_as_xyz
x,y,z
-x,y+1/2,-z

loop_
_atom_site_label
_atom_site_fract_x
_atom_site_fract_y
_atom_site_fract_z
_atom_site_U_iso_or_equiv
_atom_site_occupancy
_atom_site_adp_type
_atom_site_type_symbol
Na1 0.219(3) 0.209(2) 0.0061(20) 0.03523 0.899(3) Uiso Na
Lu2 0.219(3) 0.209(2) 0.0061(20) 0.03523 0.101(3) Uiso Lu
Lu1 0.2598(8) 0.3183(5) 0.5022(5) 0.00614 0.899(3) Uiso Lu
Na2 0.2598(8) 0.3183(5) 0.5022(5) 0.00614 0.101(3) Uiso Na
Co 0.749(2) 0.26909 0.2413(10) 0.00531 1.000(3) Uiso Co
W 0.7663(6) 0.25000 0.7631(3) 0.00150 1.000(3) Uiso W
O1 0.532(6) 0.593(6) 0.721(4) 0.01267 1.000(3) Uiso O
O2 0.598(5) 0.584(6) 0.249(4) 0.01267 1.000(3) Uiso O
O3 -0.067(6) -0.039(5) 0.191(4) 0.01267 1.000(3) Uiso O
O4 -0.114(7) -0.101(6) 0.806(4) 0.01267 1.000(3) Uiso O
O5 0.864(6) 0.173(6) 0.487(4) 0.01267 1.000(3) Uiso O
O6 0.678(4) 0.262(6) -0.006(4) 0.01267 1.000(3) Uiso O

loop_
_atom_type_symbol
_atom_type_scat_Cromer_Mann_a1
_atom_type_scat_Cromer_Mann_b1
_atom_type_scat_Cromer_Mann_a2
_atom_type_scat_Cromer_Mann_b2
_atom_type_scat_Cromer_Mann_a3
_atom_type_scat_Cromer_Mann_b3
_atom_type_scat_Cromer_Mann_a4
_atom_type_scat_Cromer_Mann_b4
_atom_type_scat_Cromer_Mann_c
_atom_type_scat_dispersion_real
_atom_type_scat_dispersion_imag
_atom_type_scat_source
na 4.76260 3.28500 3.17360 8.84220 1.26740 0.31360 1.11280 129.42400 0.67600 0.12900 0.12400 International_Tables_for_Crystallography_Vol.C(1991)_Tables_6.1.1.4_and_6.1.1.5
lu 28.94760 1.90182 15.22080 9.98519 15.10000 0.26103 3.71601 84.32980 7.97628 -7.13300 4.69300 International_Tables_for_Crystallography_Vol.C(1991)_Tables_6.1.1.4_and_6.1.1.5
co 12.28410 4.27910 7.34090 0.27840 4.00340 13.53590 2.34880 71.16920 1.01180 -2.46400 3.60800 International_Tables_for_Crystallography_Vol.C(1991)_Tables_6.1.1.4_and_6.1.1.5
w 29.08180 1.72029 15.43000 9.22590 14.43270 0.32170 5.11982 57.05600 9.88750 -6.04800 5.57700 International_Tables_for_Crystallography_Vol.C(1991)_Tables_6.1.1.4_and_6.1.1.5
o 3.04850 13.27710 2.28680 5.70110 1.54630 0.32390 0.86700 32.90890 0.25080 0.04700 0.03200 International_Tables_for_Crystallography_Vol.C(1991)_Tables_6.1.1.4_and_6.1.1.5

loop_
_geom_angle_atom_site_label_1
_geom_angle_atom_site_label_2
_geom_angle_atom_site_label_3
_geom_angle
_geom_angle_site_symmetry_1
_geom_angle_site_symmetry_3
_geom_angle_publ_flag
O1 Na1 O2 115(2) 2_646 2_645 ?
O1 Na1 O3 72.6(16) 2_646 1_555 ?
O1 Na1 O3 155(2) 2_646 2_555 ?
O1 Na1 O4 127(2) 2_646 1_554 ?
O1 Na1 O4 69.6(20) 2_646 2_556 ?
O1 Na1 O6 123.9(18) 2_646 1_455 ?
O1 Na1 O6 63.6(14) 2_646 1_555 ?
O1 Na1 O6 69.4(16) 2_646 2_645 ?
O2 Na1 O3 126(2) 2_645 1_555 ?
O2 Na1 O3 75.4(18) 2_645 2_555 ?
O2 Na1 O4 67.9(16) 2_645 1_554 ?
O2 Na1 O4 163(3) 2_645 2_556 ?
O2 Na1 O6 115.0(17) 2_645 1_455 ?
O2 Na1 O6 65.3(15) 2_645 1_555 ?
O2 Na1 O6 67.5(17) 2_645 2_645 ?
O3 Na1 O3 121(2) 1_555 2_555 ?
O3 Na1 O4 67.5(15) 1_555 1_554 ?
O3 Na1 O4 71.1(19) 1_555 2_556 ?
O3 Na1 O6 57.9(13) 1_555 1_455 ?
O3 Na1 O6 133.8(20) 1_555 1_555 ?
O3 Na1 O6 66.3(15) 1_555 2_645 ?
O3 Na1 O4 77.3(17) 2_555 1_554 ?
O3 Na1 O4 95(2) 2_555 2_556 ?
O3 Na1 O6 63.6(14) 2_555 1_455 ?
O3 Na1 O6 104.9(19) 2_555 1_555 ?
O3 Na1 O6 134(2) 2_555 2_645 ?
O4 Na1 O4 124(2) 1_554 2_556 ?
O4 Na1 O6 55.9(12) 1_554 1_455 ?
O4 Na1 O6 130.6(20) 1_554 1_555 ?
O4 Na1 O6 63.7(14) 1_554 2_645 ?
O4 Na1 O6 70.8(18) 2_556 1_455 ?
O4 Na1 O6 105(2) 2_556 1_555 ?
O4 Na1 O6 127(3) 2_556 2_645 ?
O6 Na1 O6 166.7(15) 1_455 1_555 ?
O6 Na1 O6 108.3(16) 1_455 2_645 ?
O6 Na1 O6 84.3(16) 1_555 2_645 ?
O1 Lu2 O2 115(2) 2_646 2_645 ?
O1 Lu2 O3 72.6(16) 2_646 1_555 ?
O1 Lu2 O3 155(2) 2_646 2_555 ?
O1 Lu2 O4 127(2) 2_646 1_554 ?
O1 Lu2 O4 69.6(20) 2_646 2_556 ?
O1 Lu2 O6 123.9(18) 2_646 1_455 ?
O1 Lu2 O6 63.6(14) 2_646 1_555 ?
O1 Lu2 O6 69.4(16) 2_646 2_645 ?
O2 Lu2 O3 126(2) 2_645 1_555 ?
O2 Lu2 O3 75.4(18) 2_645 2_555 ?
O2 Lu2 O4 67.9(16) 2_645 1_554 ?
O2 Lu2 O4 163(3) 2_645 2_556 ?
O2 Lu2 O6 115.0(17) 2_645 1_455 ?
O2 Lu2 O6 65.3(15) 2_645 1_555 ?
O2 Lu2 O6 67.5(17) 2_645 2_645 ?
O3 Lu2 O3 121(2) 1_555 2_555 ?
O3 Lu2 O4 67.5(15) 1_555 1_554 ?
O3 Lu2 O4 71.1(19) 1_555 2_556 ?
O3 Lu2 O6 57.9(13) 1_555 1_455 ?
O3 Lu2 O6 133.8(20) 1_555 1_555 ?
O3 Lu2 O6 66.3(15) 1_555 2_645 ?
O3 Lu2 O4 77.3(17) 2_555 1_554 ?
O3 Lu2 O4 95(2) 2_555 2_556 ?
O3 Lu2 O6 63.6(14) 2_555 1_455 ?
O3 Lu2 O6 104.9(19) 2_555 1_555 ?
O3 Lu2 O6 134(2) 2_555 2_645 ?
O4 Lu2 O4 124(2) 1_554 2_556 ?
O4 Lu2 O6 55.9(12) 1_554 1_455 ?
O4 Lu2 O6 130.6(20) 1_554 1_555 ?
O4 Lu2 O6 63.7(14) 1_554 2_645 ?
O4 Lu2 O6 70.8(18) 2_556 1_455 ?
O4 Lu2 O6 105(2) 2_556 1_555 ?
O4 Lu2 O6 127(3) 2_556 2_645 ?
O6 Lu2 O6 166.7(15) 1_455 1_555 ?
O6 Lu2 O6 108.3(16) 1_455 2_645 ?
O6 Lu2 O6 84.3(16) 1_555 2_645 ?
O1 Lu1 O1 120(2) 1_555 2_646 ?
O1 Lu1 O2 68.5(15) 1_555 2_646 ?
O1 Lu1 O3 59.0(13) 1_555 2_556 ?
O1 Lu1 O4 131(2) 1_555 2_556 ?
O1 Lu1 O5 137(2) 1_555 1_455 ?
O1 Lu1 O5 67.2(17) 1_555 2_656 ?
O1 Lu1 O2 99.0(19) 2_646 2_646 ?
O1 Lu1 O3 163(2) 2_646 2_556 ?
O1 Lu1 O4 63.3(16) 2_646 2_556 ?
O1 Lu1 O5 102(2) 2_646 1_455 ?
O1 Lu1 O5 132(2) 2_646 2_656 ?
O2 Lu1 O3 64.8(14) 2_646 2_556 ?
O2 Lu1 O4 158(2) 2_646 2_556 ?
O2 Lu1 O5 98.0(19) 2_646 1_455 ?
O2 Lu1 O5 124(2) 2_646 2_656 ?
O3 Lu1 O4 131.3(20) 2_556 2_556 ?
O3 Lu1 O5 78.1(17) 2_556 1_455 ?
O3 Lu1 O5 64.5(16) 2_556 2_656 ?
O4 Lu1 O5 74.6(17) 2_556 1_455 ?
O4 Lu1 O5 77.2(18) 2_556 2_656 ?
O5 Lu1 O5 92(2) 1_455 2_656 ?
O1 Na2 O1 120(2) 1_555 2_646 ?
O1 Na2 O2 68.5(15) 1_555 2_646 ?
O1 Na2 O3 59.0(13) 1_555 2_556 ?
O1 Na2 O4 131(2) 1_555 2_556 ?
O1 Na2 O5 137(2) 1_555 1_455 ?
O1 Na2 O5 67.2(17) 1_555 2_656 ?
O1 Na2 O2 99.0(19) 2_646 2_646 ?
O1 Na2 O3 163(2) 2_646 2_556 ?
O1 Na2 O4 63.3(16) 2_646 2_556 ?
O1 Na2 O5 102(2) 2_646 1_455 ?
O1 Na2 O5 132(2) 2_646 2_656 ?
O2 Na2 O3 64.8(14) 2_646 2_556 ?
O2 Na2 O4 158(2) 2_646 2_556 ?
O2 Na2 O5 98.0(19) 2_646 1_455 ?
O2 Na2 O5 124(2) 2_646 2_656 ?
O3 Na2 O4 131.3(20) 2_556 2_556 ?
O3 Na2 O5 78.1(17) 2_556 1_455 ?
O3 Na2 O5 64.5(16) 2_556 2_656 ?
O4 Na2 O5 74.6(17) 2_556 1_455 ?
O4 Na2 O5 77.2(18) 2_556 2_656 ?
O5 Na2 O5 92(2) 1_455 2_656 ?
O1 Co O2 98(3) 2_646 1_555 ?
O1 Co O3 89(2) 2_646 1_655 ?
O1 Co O4 167(3) 2_646 2_656 ?
O1 Co O5 87(2) 2_646 1_555 ?
O1 Co O6 90(2) 2_646 1_555 ?
O2 Co O3 169(3) 1_555 1_655 ?
O2 Co O4 95(2) 1_555 2_656 ?
O2 Co O5 109(2) 1_555 1_555 ?
O2 Co O6 88(2) 1_555 1_555 ?
O3 Co O4 79(2) 1_655 2_656 ?
O3 Co O5 80(2) 1_655 1_555 ?
O3 Co O6 83(2) 1_655 1_555 ?
O4 Co O5 89(2) 2_656 1_555 ?
O4 Co O6 90(2) 2_656 1_555 ?
O5 Co O6 163(3) 1_555 1_555 ?
O1 W O2 81.8(19) 1_555 2_646 ?
O1 W O3 89(2) 1_555 2_656 ?
O1 W O4 165(3) 1_555 1_655 ?
O1 W O5 98(2) 1_555 1_555 ?
O1 W O6 88(2) 1_555 1_556 ?
O2 W O3 167(3) 2_646 2_656 ?
O2 W O4 83(2) 2_646 1_655 ?
O2 W O5 95.1(20) 2_646 1_555 ?
O2 W O6 80.0(20) 2_646 1_556 ?
O3 W O4 106(2) 2_656 1_655 ?
O3 W O5 95(2) 2_656 1_555 ?
O3 W O6 91(2) 2_656 1_556 ?
O4 W O5 85(2) 1_655 1_555 ?
O4 W O6 87(2) 1_655 1_556 ?
O5 W O6 171(3) 1_555 1_556 ?
Na1 O1 Lu1 158.7(12) 2_656 1_555 ?
Na1 O1 Lu1 103.3(12) 2_656 2_656 ?
Na1 O1 Na2 158.7(12) 2_656 1_555 ?
Na1 O1 Na2 103.3(12) 2_656 2_656 ?
Na1 O1 Co 98.9(15) 2_656 2_656 ?
Na1 O1 W 79.1(12) 2_656 1_555 ?
Na1 O1 O2 107.2(17) 2_656 2_646 ?
Na1 O1 O2 79.5(15) 2_656 2_656 ?
Na1 O1 O3 109.2(18) 2_656 2_556 ?
Na1 O1 O5 148.6(19) 2_656 2_656 ?
Na1 O1 O6 54.5(14) 2_656 1_556 ?
Na1 O1 O6 56.0(13) 2_656 2_656 ?
Lu2 O1 Lu1 158.7(12) 2_656 1_555 ?
Lu2 O1 Lu1 103.3(12) 2_656 2_656 ?
Lu2 O1 Na2 158.7(12) 2_656 1_555 ?
Lu2 O1 Na2 103.3(12) 2_656 2_656 ?
Lu2 O1 Co 98.9(15) 2_656 2_656 ?
Lu2 O1 W 79.1(12) 2_656 1_555 ?
Lu2 O1 O2 107.2(17) 2_656 2_646 ?
Lu2 O1 O2 79.5(15) 2_656 2_656 ?
Lu2 O1 O3 109.2(18) 2_656 2_556 ?
Lu2 O1 O5 148.6(19) 2_656 2_656 ?
Lu2 O1 O6 54.5(14) 2_656 1_556 ?
Lu2 O1 O6 56.0(13) 2_656 2_656 ?
Lu1 O1 Lu1 94.7(10) 1_555 2_656 ?
Lu1 O1 Na2 94.7(10) 1_555 2_656 ?
Lu1 O1 Co 87.9(13) 1_555 2_656 ?
Lu1 O1 W 85.1(11) 1_555 1_555 ?
Lu1 O1 O2 51.6(13) 1_555 2_646 ?
Lu1 O1 O2 117.6(17) 1_555 2_656 ?
Lu1 O1 O3 60.9(14) 1_555 2_556 ?
Lu1 O1 O4 155.2(19) 1_555 1_665 ?
Lu1 O1 O5 45.2(13) 1_555 2_656 ?
Lu1 O1 O6 104.4(15) 1_555 1_556 ?
Lu1 O1 O6 119.9(17) 1_555 2_656 ?
Lu1 O1 Na2 94.7(10) 2_656 1_555 ?
Lu1 O1 Co 102.8(14) 2_656 2_656 ?
Lu1 O1 W 106.2(11) 2_656 1_555 ?
Lu1 O1 O2 131.9(17) 2_656 2_646 ?
Lu1 O1 O2 71.1(14) 2_656 2_656 ?
Lu1 O1 O3 139.0(18) 2_656 2_556 ?
Lu1 O1 O4 61.1(15) 2_656 1_665 ?
Lu1 O1 O5 80.9(15) 2_656 2_656 ?
Lu1 O1 O6 136.9(17) 2_656 1_556 ?
Lu1 O1 O6 128.1(17) 2_656 2_656 ?
Na2 O1 Na2 94.7(10) 1_555 2_656 ?
Na2 O1 Co 87.9(13) 1_555 2_656 ?
Na2 O1 W 85.1(11) 1_555 1_555 ?
Na2 O1 O2 51.6(13) 1_555 2_646 ?
Na2 O1 O2 117.6(17) 1_555 2_656 ?
Na2 O1 O3 60.9(14) 1_555 2_556 ?
Na2 O1 O4 155.2(19) 1_555 1_665 ?
Na2 O1 O5 45.2(13) 1_555 2_656 ?
Na2 O1 O6 104.4(15) 1_555 1_556 ?
Na2 O1 O6 119.9(17) 1_555 2_656 ?
Na2 O1 Co 102.8(14) 2_656 2_656 ?
Na2 O1 W 106.2(11) 2_656 1_555 ?
Na2 O1 O2 131.9(17) 2_656 2_646 ?
Na2 O1 O2 71.1(14) 2_656 2_656 ?
Na2 O1 O3 139.0(18) 2_656 2_556 ?
Na2 O1 O4 61.1(15) 2_656 1_665 ?
Na2 O1 O5 80.9(15) 2_656 2_656 ?
Na2 O1 O6 136.9(17) 2_656 1_556 ?
Na2 O1 O6 128.1(17) 2_656 2_656 ?
Co O1 W 150.6(14) 2_656 1_555 ?
Co O1 O2 108.1(20) 2_656 2_646 ?
Co O1 O3 48.6(16) 2_656 2_556 ?
Co O1 O4 102(2) 2_656 1_665 ?
Co O1 O5 50.5(16) 2_656 2_656 ?
Co O1 O6 115.9(19) 2_656 1_556 ?
Co O1 O6 47.5(16) 2_656 2_656 ?
W O1 O2 47.0(13) 1_555 2_646 ?
W O1 O2 157.0(19) 1_555 2_656 ?
W O1 O3 104.0(17) 1_555 2_556 ?
W O1 O4 96.2(18) 1_555 1_665 ?
W O1 O5 130.3(18) 1_555 2_656 ?
W O1 O6 113.6(17) 1_555 2_656 ?
O2 O1 O2 150(2) 2_646 2_656 ?
O2 O1 O3 59.6(16) 2_646 2_556 ?
O2 O1 O4 141(2) 2_646 1_665 ?
O2 O1 O5 91.2(19) 2_646 2_656 ?
O2 O1 O6 52.8(15) 2_646 1_556 ?
O2 O1 O6 99.9(20) 2_646 2_656 ?
O2 O1 O3 90.8(19) 2_656 2_556 ?
O2 O1 O4 62.1(17) 2_656 1_665 ?
O2 O1 O5 72.5(17) 2_656 2_656 ?
O2 O1 O6 128(2) 2_656 1_556 ?
O2 O1 O6 59.1(16) 2_656 2_656 ?
O3 O1 O4 141(2) 2_556 1_665 ?
O3 O1 O5 58.4(16) 2_556 2_656 ?
O3 O1 O6 83.4(17) 2_556 1_556 ?
O3 O1 O6 59.2(16) 2_556 2_656 ?
O4 O1 O5 127(2) 1_665 2_656 ?
O4 O1 O6 91.8(19) 1_665 1_556 ?
O4 O1 O6 82.3(19) 1_665 2_656 ?
O5 O1 O6 139(2) 2_656 1_556 ?
O5 O1 O6 96.6(19) 2_656 2_656 ?
O6 O1 O6 73.8(17) 1_556 2_656 ?
Na1 O2 Lu1 113.0(13) 2_655 2_656 ?
Na1 O2 Na2 113.0(13) 2_655 2_656 ?
Na1 O2 Co 93.8(14) 2_655 1_555 ?
Na1 O2 W 102.6(13) 2_655 2_656 ?
Na1 O2 O1 117.6(19) 2_655 2_646 ?
Na1 O2 O1 83.2(16) 2_655 2_656 ?
Na1 O2 O3 50.7(14) 2_655 1_665 ?
Na1 O2 O4 111.5(19) 2_655 2_556 ?
Na1 O2 O4 65.6(15) 2_655 2_656 ?
Na1 O2 O6 59.9(15) 2_655 1_555 ?
Na1 O2 O6 59.9(14) 2_655 2_655 ?
Lu2 O2 Lu1 113.0(13) 2_655 2_656 ?
Lu2 O2 Na2 113.0(13) 2_655 2_656 ?
Lu2 O2 Co 93.8(14) 2_655 1_555 ?
Lu2 O2 W 102.6(13) 2_655 2_656 ?
Lu2 O2 O1 117.6(19) 2_655 2_646 ?
Lu2 O2 O1 83.2(16) 2_655 2_656 ?
Lu2 O2 O3 50.7(14) 2_655 1_665 ?
Lu2 O2 O4 111.5(19) 2_655 2_556 ?
Lu2 O2 O4 65.6(15) 2_655 2_656 ?
Lu2 O2 O6 59.9(15) 2_655 1_555 ?
Lu2 O2 O6 59.9(14) 2_655 2_655 ?
Lu1 O2 Co 112.1(12) 2_656 1_555 ?
Lu1 O2 W 94.9(11) 2_656 2_656 ?
Lu1 O2 O1 121.3(17) 2_656 2_646 ?
Lu1 O2 O1 59.8(14) 2_656 2_656 ?
Lu1 O2 O3 62.4(14) 2_656 1_665 ?
Lu1 O2 O4 126.5(18) 2_656 2_556 ?
Lu1 O2 O4 90.8(15) 2_656 2_656 ?
Lu1 O2 O6 151.8(18) 2_656 1_555 ?
Lu1 O2 O6 123.5(17) 2_656 2_655 ?
Na2 O2 Co 112.1(12) 2_656 1_555 ?
Na2 O2 W 94.9(11) 2_656 2_656 ?
Na2 O2 O1 121.3(17) 2_656 2_646 ?
Na2 O2 O1 59.8(14) 2_656 2_656 ?
Na2 O2 O3 62.4(14) 2_656 1_665 ?
Na2 O2 O4 126.5(18) 2_656 2_556 ?
Na2 O2 O4 90.8(15) 2_656 2_656 ?
Na2 O2 O6 151.8(18) 2_656 1_555 ?
Na2 O2 O6 123.5(17) 2_656 2_655 ?
Co O2 W 139.9(13) 1_555 2_656 ?
Co O2 O1 169(2) 1_555 2_656 ?
Co O2 O3 113.9(18) 1_555 1_665 ?
Co O2 O4 92.8(20) 1_555 2_556 ?
Co O2 O4 45.1(15) 1_555 2_656 ?
Co O2 O6 46.5(15) 1_555 1_555 ?
Co O2 O6 124.0(19) 1_555 2_655 ?
W O2 O1 101.2(17) 2_656 2_646 ?
W O2 O1 51.3(14) 2_656 2_656 ?
W O2 O3 104.6(17) 2_656 1_665 ?
W O2 O4 47.1(14) 2_656 2_556 ?
W O2 O4 168(2) 2_656 2_656 ?
W O2 O6 113.2(17) 2_656 1_555 ?
W O2 O6 45.2(13) 2_656 2_655 ?
O1 O2 O1 150(2) 2_646 2_656 ?
O1 O2 O3 154(2) 2_646 1_665 ?
O1 O2 O4 55.5(16) 2_646 2_556 ?
O1 O2 O4 84.7(18) 2_646 2_656 ?
O1 O2 O6 57.7(16) 2_646 1_555 ?
O1 O2 O6 107(2) 2_646 2_655 ?
O1 O2 O3 56.0(15) 2_656 1_665 ?
O1 O2 O4 98.4(19) 2_656 2_556 ?
O1 O2 O4 125(2) 2_656 2_656 ?
O1 O2 O6 137(2) 2_656 1_555 ?
O1 O2 O6 63.7(16) 2_656 2_655 ?
O3 O2 O4 147(2) 1_665 2_556 ?
O3 O2 O4 68.9(16) 1_665 2_656 ?
O3 O2 O6 105.7(19) 1_665 1_555 ?
O3 O2 O6 87.6(17) 1_665 2_655 ?
O4 O2 O4 135(2) 2_556 2_656 ?
O4 O2 O6 78.2(18) 2_556 1_555 ?
O4 O2 O6 60.5(16) 2_556 2_655 ?
O4 O2 O6 61.1(16) 2_656 1_555 ?
O4 O2 O6 123(2) 2_656 2_655 ?
O6 O2 O6 78.6(18) 1_555 2_655 ?
Na1 O3 Na1 99.5(13) 1_555 2_545 ?
Na1 O3 Lu2 99.5(13) 1_555 2_545 ?
Na1 O3 Lu1 153.5(12) 1_555 2_546 ?
Na1 O3 Na2 153.5(12) 1_555 2_546 ?
Na1 O3 Co 86.9(13) 1_555 1_455 ?
Na1 O3 W 86.3(13) 1_555 2_646 ?
Na1 O3 O1 124.3(19) 1_555 2_546 ?
Na1 O3 O2 153.4(18) 1_555 1_445 ?
Na1 O3 O5 110.5(18) 1_555 1_455 ?
Na1 O3 O6 68.4(14) 1_555 1_455 ?
Na1 O3 O6 57.2(14) 1_555 2_645 ?
Na1 O3 Lu2 99.5(13) 2_545 1_555 ?
Na1 O3 Lu1 106.8(12) 2_545 2_546 ?
Na1 O3 Na2 106.8(12) 2_545 2_546 ?
Na1 O3 Co 119.4(13) 2_545 1_455 ?
Na1 O3 W 92.7(14) 2_545 2_646 ?
Na1 O3 O1 90.8(17) 2_545 2_546 ?
Na1 O3 O2 54.0(14) 2_545 1_445 ?
Na1 O3 O4 136(2) 2_545 2_556 ?
Na1 O3 O5 147(2) 2_545 1_455 ?
Na1 O3 O6 78.9(16) 2_545 1_455 ?
Na1 O3 O6 70.1(14) 2_545 2_645 ?
Lu2 O3 Lu2 99.5(13) 1_555 2_545 ?
Lu2 O3 Lu1 153.5(12) 1_555 2_546 ?
Lu2 O3 Na2 153.5(12) 1_555 2_546 ?
Lu2 O3 Co 86.9(13) 1_555 1_455 ?
Lu2 O3 W 86.3(13) 1_555 2_646 ?
Lu2 O3 O1 124.3(19) 1_555 2_546 ?
Lu2 O3 O2 153.4(18) 1_555 1_445 ?
Lu2 O3 O5 110.5(18) 1_555 1_455 ?
Lu2 O3 O6 68.4(14) 1_555 1_455 ?
Lu2 O3 O6 57.2(14) 1_555 2_645 ?
Lu2 O3 Lu1 106.8(12) 2_545 2_546 ?
Lu2 O3 Na2 106.8(12) 2_545 2_546 ?
Lu2 O3 Co 119.4(13) 2_545 1_455 ?
Lu2 O3 W 92.7(14) 2_545 2_646 ?
Lu2 O3 O1 90.8(17) 2_545 2_546 ?
Lu2 O3 O2 54.0(14) 2_545 1_445 ?
Lu2 O3 O4 136(2) 2_545 2_556 ?
Lu2 O3 O5 147(2) 2_545 1_455 ?
Lu2 O3 O6 78.9(16) 2_545 1_455 ?
Lu2 O3 O6 70.1(14) 2_545 2_645 ?
Lu1 O3 Co 83.6(11) 2_546 1_455 ?
Lu1 O3 W 88.8(11) 2_546 2_646 ?
Lu1 O3 O1 60.0(14) 2_546 2_546 ?
Lu1 O3 O2 52.8(12) 2_546 1_445 ?
Lu1 O3 O4 113.7(17) 2_546 2_556 ?
Lu1 O3 O5 45.6(13) 2_546 1_455 ?
Lu1 O3 O6 120.0(16) 2_546 1_455 ?
Lu1 O3 O6 129.1(15) 2_546 2_645 ?
Na2 O3 Co 83.6(11) 2_546 1_455 ?
Na2 O3 W 88.8(11) 2_546 2_646 ?
Na2 O3 O1 60.0(14) 2_546 2_546 ?
Na2 O3 O2 52.8(12) 2_546 1_445 ?
Na2 O3 O4 113.7(17) 2_546 2_556 ?
Na2 O3 O5 45.6(13) 2_546 1_455 ?
Na2 O3 O6 120.0(16) 2_546 1_455 ?
Na2 O3 O6 129.1(15) 2_546 2_645 ?
Co O3 W 147.9(13) 1_455 2_646 ?
Co O3 O2 106.9(18) 1_455 1_445 ?
Co O3 O4 52.4(16) 1_455 2_556 ?
Co O3 O5 51.4(15) 1_455 1_455 ?
Co O3 O6 47.7(14) 1_455 1_455 ?
Co O3 O6 144.1(18) 1_455 2_645 ?
W O3 O1 148(2) 2_646 2_546 ?
W O3 O2 92.7(16) 2_646 1_445 ?
W O3 O4 104.1(19) 2_646 2_556 ?
W O3 O5 102.6(18) 2_646 1_455 ?
W O3 O6 151.3(19) 2_646 1_455 ?
O1 O3 O2 64.4(17) 2_546 1_445 ?
O1 O3 O4 95(2) 2_546 2_556 ?
O1 O3 O5 61.1(17) 2_546 1_455 ?
O1 O3 O6 60.2(16) 2_546 1_455 ?
O1 O3 O6 160(2) 2_546 2_645 ?
O2 O3 O4 159(2) 1_445 2_556 ?
O2 O3 O5 95.7(19) 1_445 1_455 ?
O2 O3 O6 103.8(20) 1_445 1_455 ?
O2 O3 O6 105.6(17) 1_445 2_645 ?
O4 O3 O5 68.2(18) 2_556 1_455 ?
O4 O3 O6 66.9(17) 2_556 1_455 ?
O4 O3 O6 95.6(20) 2_556 2_645 ?
O5 O3 O6 99.1(20) 1_455 1_455 ?
O5 O3 O6 139(2) 1_455 2_645 ?
O6 O3 O6 109.4(18) 1_455 2_645 ?
Na1 O4 Na1 95.3(15) 1_556 2_546 ?
Na1 O4 Lu2 95.3(15) 1_556 2_546 ?
Na1 O4 Lu1 141.8(12) 1_556 2_546 ?
Na1 O4 Na2 141.8(12) 1_556 2_546 ?
Na1 O4 Co 74.6(13) 1_556 2_646 ?
Na1 O4 W 73.8(13) 1_556 1_455 ?
Na1 O4 O1 162.2(19) 1_556 1_445 ?
Na1 O4 O2 115.1(16) 1_556 2_546 ?
Na1 O4 O2 46.6(13) 1_556 2_646 ?
Na1 O4 O3 108.5(16) 1_556 2_546 ?
Na1 O4 O5 100.0(16) 1_556 1_455 ?
Na1 O4 O5 113.0(16) 1_556 2_646 ?
Na1 O4 O6 61.7(13) 1_556 1_456 ?
Na1 O4 O6 51.7(13) 1_556 2_646 ?
Na1 O4 Lu2 95.3(15) 2_546 1_556 ?
Na1 O4 Lu1 122.8(15) 2_546 2_546 ?
Na1 O4 Na2 122.8(15) 2_546 2_546 ?
Na1 O4 Co 102.9(17) 2_546 2_646 ?
Na1 O4 W 123.7(16) 2_546 1_455 ?
Na1 O4 O1 67.8(18) 2_546 1_445 ?
Na1 O4 O2 92.7(19) 2_546 2_546 ?
Na1 O4 O2 126(2) 2_546 2_646 ?
Na1 O4 O3 65.6(18) 2_546 2_546 ?
Na1 O4 O5 160(2) 2_546 1_455 ?
Na1 O4 O5 120(2) 2_546 2_646 ?
Na1 O4 O6 82.5(19) 2_546 1_456 ?
Na1 O4 O6 71.1(16) 2_546 2_646 ?
Lu2 O4 Lu2 95.3(15) 1_556 2_546 ?
Lu2 O4 Lu1 141.8(12) 1_556 2_546 ?
Lu2 O4 Na2 141.8(12) 1_556 2_546 ?
Lu2 O4 Co 74.6(13) 1_556 2_646 ?
Lu2 O4 W 73.8(13) 1_556 1_455 ?
Lu2 O4 O1 162.2(19) 1_556 1_445 ?
Lu2 O4 O2 115.1(16) 1_556 2_546 ?
Lu2 O4 O2 46.6(13) 1_556 2_646 ?
Lu2 O4 O3 108.5(16) 1_556 2_546 ?
Lu2 O4 O5 100.0(16) 1_556 1_455 ?
Lu2 O4 O5 113.0(16) 1_556 2_646 ?
Lu2 O4 O6 61.7(13) 1_556 1_456 ?
Lu2 O4 O6 51.7(13) 1_556 2_646 ?
Lu2 O4 Lu1 122.8(15) 2_546 2_546 ?
Lu2 O4 Na2 122.8(15) 2_546 2_546 ?
Lu2 O4 Co 102.9(17) 2_546 2_646 ?
Lu2 O4 W 123.7(16) 2_546 1_455 ?
Lu2 O4 O1 67.8(18) 2_546 1_445 ?
Lu2 O4 O2 92.7(19) 2_546 2_546 ?
Lu2 O4 O2 126(2) 2_546 2_646 ?
Lu2 O4 O3 65.6(18) 2_546 2_546 ?
Lu2 O4 O5 160(2) 2_546 1_455 ?
Lu2 O4 O5 120(2) 2_546 2_646 ?
Lu2 O4 O6 82.5(19) 2_546 1_456 ?
Lu2 O4 O6 71.1(16) 2_546 2_646 ?
Lu1 O4 Co 93.0(13) 2_546 2_646 ?
Lu1 O4 W 85.4(12) 2_546 1_455 ?
Lu1 O4 O1 55.6(14) 2_546 1_445 ?
Lu1 O4 O2 69.2(14) 2_546 2_546 ?
Lu1 O4 O2 101.6(15) 2_546 2_646 ?
Lu1 O4 O3 87.5(15) 2_546 2_546 ?
Lu1 O4 O5 48.0(13) 2_546 2_646 ?
Lu1 O4 O6 120.7(17) 2_546 1_456 ?
Lu1 O4 O6 134.4(16) 2_546 2_646 ?
Na2 O4 Co 93.0(13) 2_546 2_646 ?
Na2 O4 W 85.4(12) 2_546 1_455 ?
Na2 O4 O1 55.6(14) 2_546 1_445 ?
Na2 O4 O2 69.2(14) 2_546 2_546 ?
Na2 O4 O2 101.6(15) 2_546 2_646 ?
Na2 O4 O3 87.5(15) 2_546 2_546 ?
Na2 O4 O5 48.0(13) 2_546 2_646 ?
Na2 O4 O6 120.7(17) 2_546 1_456 ?
Na2 O4 O6 134.4(16) 2_546 2_646 ?
Co O4 W 125.1(14) 2_646 1_455 ?
Co O4 O1 114(2) 2_646 1_445 ?
Co O4 O2 161.1(20) 2_646 2_546 ?
Co O4 O3 48.9(15) 2_646 2_546 ?
Co O4 O5 93.5(18) 2_646 1_455 ?
Co O4 O5 45.2(15) 2_646 2_646 ?
Co O4 O6 136.3(19) 2_646 1_456 ?
W O4 O1 110.2(19) 1_455 1_445 ?
W O4 O2 49.5(14) 1_455 2_546 ?
W O4 O2 86.4(16) 1_455 2_646 ?
W O4 O3 170.5(19) 1_455 2_546 ?
W O4 O5 50.5(14) 1_455 1_455 ?
W O4 O5 114.5(18) 1_455 2_646 ?
W O4 O6 125.4(17) 1_455 2_646 ?
O1 O4 O2 62.4(17) 1_445 2_546 ?
O1 O4 O2 149(2) 1_445 2_646 ?
O1 O4 O3 70.6(18) 1_445 2_546 ?
O1 O4 O5 95.4(20) 1_445 1_455 ?
O1 O4 O5 81.7(18) 1_445 2_646 ?
O1 O4 O6 109(2) 1_445 1_456 ?
O1 O4 O6 122.9(20) 1_445 2_646 ?
O2 O4 O2 134.7(19) 2_546 2_646 ?
O2 O4 O3 133(2) 2_546 2_546 ?
O2 O4 O5 69.3(16) 2_546 1_455 ?
O2 O4 O5 117.2(20) 2_546 2_646 ?
O2 O4 O6 55.8(16) 2_546 1_456 ?
O2 O4 O6 155.9(19) 2_546 2_646 ?
O2 O4 O3 88.8(18) 2_646 2_546 ?
O2 O4 O5 74.4(16) 2_646 1_455 ?
O2 O4 O5 67.0(16) 2_646 2_646 ?
O2 O4 O6 101.7(17) 2_646 1_456 ?
O2 O4 O6 55.0(15) 2_646 2_646 ?
O3 O4 O5 120(2) 2_546 1_455 ?
O3 O4 O5 56.0(16) 2_546 2_646 ?
O3 O4 O6 146(2) 2_546 1_456 ?
O3 O4 O6 57.0(15) 2_546 2_646 ?
O5 O4 O5 64.7(16) 1_455 2_646 ?
O5 O4 O6 93.5(18) 1_455 1_456 ?
O5 O4 O6 128.7(20) 1_455 2_646 ?
O5 O4 O6 157(2) 2_646 1_456 ?
O5 O4 O6 86.7(17) 2_646 2_646 ?
O6 O4 O6 103.3(18) 1_456 2_646 ?
Lu1 O5 Lu1 129.2(13) 1_655 2_646 ?
Lu1 O5 Na2 129.2(13) 1_655 2_646 ?
Lu1 O5 Co 103.2(13) 1_655 1_555 ?
Lu1 O5 W 95.8(12) 1_655 1_555 ?
Lu1 O5 O1 144.9(19) 1_655 2_646 ?
Lu1 O5 O3 94.1(16) 1_655 1_655 ?
Lu1 O5 O4 96.1(17) 1_655 1_655 ?
Lu1 O5 O4 57.4(14) 1_655 2_656 ?
Lu1 O5 Na2 129.2(13) 2_646 1_655 ?
Lu1 O5 Co 100.8(13) 2_646 1_555 ?
Lu1 O5 W 93.7(12) 2_646 1_555 ?
Lu1 O5 O1 67.7(16) 2_646 2_646 ?
Lu1 O5 O3 70.0(16) 2_646 1_655 ?
Lu1 O5 O4 59.0(15) 2_646 1_655 ?
Lu1 O5 O4 125.6(19) 2_646 2_656 ?
Na2 O5 Na2 129.2(13) 1_655 2_646 ?
Na2 O5 Co 103.2(13) 1_655 1_555 ?
Na2 O5 W 95.8(12) 1_655 1_555 ?
Na2 O5 O1 144.9(19) 1_655 2_646 ?
Na2 O5 O3 94.1(16) 1_655 1_655 ?
Na2 O5 O4 96.1(17) 1_655 1_655 ?
Na2 O5 O4 57.4(14) 1_655 2_656 ?
Na2 O5 Co 100.8(13) 2_646 1_555 ?
Na2 O5 W 93.7(12) 2_646 1_555 ?
Na2 O5 O1 67.7(16) 2_646 2_646 ?
Na2 O5 O3 70.0(16) 2_646 1_655 ?
Na2 O5 O4 59.0(15) 2_646 1_655 ?
Na2 O5 O4 125.6(19) 2_646 2_656 ?
Co O5 W 139.7(13) 1_555 1_555 ?
Co O5 O3 48.9(15) 1_555 1_655 ?
Co O5 O4 158.5(20) 1_555 1_655 ?
Co O5 O4 45.9(15) 1_555 2_656 ?
W O5 O1 115.0(18) 1_555 2_646 ?
W O5 O3 163.7(19) 1_555 1_655 ?
W O5 O4 140.4(18) 1_555 2_656 ?
O1 O5 O3 60.5(17) 2_646 1_655 ?
O1 O5 O4 117(2) 2_646 1_655 ?
O1 O5 O4 87.6(19) 2_646 2_656 ?
O3 O5 O4 121(2) 1_655 1_655 ?
O3 O5 O4 55.7(16) 1_655 2_656 ?
O4 O5 O4 151(2) 1_655 2_656 ?
Na1 O6 Na1 166.7(13) 1_555 1_655 ?
Na1 O6 Na1 109.3(12) 1_555 2_655 ?
Na1 O6 Lu2 166.7(13) 1_555 1_655 ?
Na1 O6 Lu2 109.3(12) 1_555 2_655 ?
Na1 O6 Co 98.7(13) 1_555 1_555 ?
Na1 O6 W 106.7(13) 1_555 1_554 ?
Na1 O6 O1 80.9(15) 1_555 1_554 ?
Na1 O6 O1 60.4(14) 1_555 2_646 ?
Na1 O6 O2 83.7(15) 1_555 1_555 ?
Na1 O6 O2 54.7(13) 1_555 2_645 ?
Na1 O6 O3 114.3(17) 1_555 1_655 ?
Na1 O6 O3 144.6(18) 1_555 2_655 ?
Na1 O6 O4 109.8(18) 1_555 1_654 ?
Na1 O6 O4 143.6(19) 1_555 2_656 ?
Na1 O6 Na1 83.3(11) 1_655 2_655 ?
Na1 O6 Lu2 166.7(13) 1_655 1_555 ?
Na1 O6 Lu2 83.3(11) 1_655 2_655 ?
Na1 O6 Co 77.5(12) 1_655 1_555 ?
Na1 O6 W 76.9(12) 1_655 1_554 ?
Na1 O6 O1 110.5(15) 1_655 1_554 ?
Na1 O6 O1 111.0(16) 1_655 2_646 ?
Na1 O6 O2 101.7(15) 1_655 1_555 ?
Na1 O6 O2 123.1(16) 1_655 2_645 ?
Na1 O6 O3 53.7(12) 1_655 1_655 ?
Na1 O6 O3 46.2(11) 1_655 2_655 ?
Na1 O6 O4 62.4(13) 1_655 1_654 ?
Na1 O6 Lu2 109.3(12) 2_655 1_555 ?
Na1 O6 Lu2 83.3(11) 2_655 1_655 ?
Na1 O6 Co 86.6(13) 2_655 1_555 ?
Na1 O6 W 88.8(13) 2_655 1_554 ?
Na1 O6 O1 56.2(14) 2_655 1_554 ?
Na1 O6 O1 115.8(18) 2_655 2_646 ?
Na1 O6 O2 52.6(14) 2_655 1_555 ?
Na1 O6 O2 119.6(18) 2_655 2_645 ?
Na1 O6 O3 120.4(17) 2_655 1_655 ?
Na1 O6 O3 56.4(13) 2_655 2_655 ?
Na1 O6 O4 129.1(19) 2_655 1_654 ?
Na1 O6 O4 64.6(14) 2_655 2_656 ?
Lu2 O6 Lu2 166.7(13) 1_555 1_655 ?
Lu2 O6 Lu2 109.3(12) 1_555 2_655 ?
Lu2 O6 Co 98.7(13) 1_555 1_555 ?
Lu2 O6 W 106.7(13) 1_555 1_554 ?
Lu2 O6 O1 80.9(15) 1_555 1_554 ?
Lu2 O6 O1 60.4(14) 1_555 2_646 ?
Lu2 O6 O2 83.7(15) 1_555 1_555 ?
Lu2 O6 O2 54.7(13) 1_555 2_645 ?
Lu2 O6 O3 114.3(17) 1_555 1_655 ?
Lu2 O6 O3 144.6(18) 1_555 2_655 ?
Lu2 O6 O4 109.8(18) 1_555 1_654 ?
Lu2 O6 O4 143.6(19) 1_555 2_656 ?
Lu2 O6 Lu2 83.3(11) 1_655 2_655 ?
Lu2 O6 Co 77.5(12) 1_655 1_555 ?
Lu2 O6 W 76.9(12) 1_655 1_554 ?
Lu2 O6 O1 110.5(15) 1_655 1_554 ?
Lu2 O6 O1 111.0(16) 1_655 2_646 ?
Lu2 O6 O2 101.7(15) 1_655 1_555 ?
Lu2 O6 O2 123.1(16) 1_655 2_645 ?
Lu2 O6 O3 53.7(12) 1_655 1_655 ?
Lu2 O6 O3 46.2(11) 1_655 2_655 ?
Lu2 O6 O4 62.4(13) 1_655 1_654 ?
Lu2 O6 Co 86.6(13) 2_655 1_555 ?
Lu2 O6 W 88.8(13) 2_655 1_554 ?
Lu2 O6 O1 56.2(14) 2_655 1_554 ?
Lu2 O6 O1 115.8(18) 2_655 2_646 ?
Lu2 O6 O2 52.6(14) 2_655 1_555 ?
Lu2 O6 O2 119.6(18) 2_655 2_645 ?
Lu2 O6 O3 120.4(17) 2_655 1_655 ?
Lu2 O6 O3 56.4(13) 2_655 2_655 ?
Lu2 O6 O4 129.1(19) 2_655 1_654 ?
Lu2 O6 O4 64.6(14) 2_655 2_656 ?
Co O6 W 154.3(14) 1_555 1_554 ?
Co O6 O1 139.1(20) 1_555 1_554 ?
Co O6 O2 45.2(15) 1_555 1_555 ?
Co O6 O2 146(2) 1_555 2_645 ?
Co O6 O3 49.0(15) 1_555 1_655 ?
Co O6 O3 111.4(18) 1_555 2_655 ?
Co O6 O4 117.8(19) 1_555 1_654 ?
Co O6 O4 46.7(15) 1_555 2_656 ?
W O6 O1 51.9(15) 1_554 1_554 ?
W O6 O1 155(2) 1_554 2_646 ?
W O6 O2 141(2) 1_554 1_555 ?
W O6 O2 54.8(15) 1_554 2_645 ?
W O6 O3 114.1(19) 1_554 1_655 ?
W O6 O3 46.8(14) 1_554 2_655 ?
W O6 O4 49.4(16) 1_554 1_654 ?
W O6 O4 109.0(19) 1_554 2_656 ?
O1 O6 O1 136(2) 1_554 2_646 ?
O1 O6 O2 94.7(19) 1_554 1_555 ?
O1 O6 O2 63.5(16) 1_554 2_645 ?
O1 O6 O3 163(2) 1_554 1_655 ?
O1 O6 O3 64.2(16) 1_554 2_655 ?
O1 O6 O4 100.2(20) 1_554 1_654 ?
O1 O6 O4 116.2(20) 1_554 2_656 ?
O1 O6 O2 63.2(17) 2_646 1_555 ?
O1 O6 O2 104(2) 2_646 2_645 ?
O1 O6 O3 60.6(16) 2_646 1_655 ?
O1 O6 O3 154(2) 2_646 2_655 ?
O1 O6 O4 111(2) 2_646 1_654 ?
O1 O6 O4 88.9(19) 2_646 2_656 ?
O2 O6 O2 134(2) 1_555 2_645 ?
O2 O6 O3 94.0(19) 1_555 1_655 ?
O2 O6 O3 104.1(19) 1_555 2_655 ?
O2 O6 O4 161(2) 1_555 1_654 ?
O2 O6 O4 63.9(16) 1_555 2_656 ?
O2 O6 O3 118(2) 2_645 1_655 ?
O2 O6 O3 101.2(19) 2_645 2_655 ?
O2 O6 O4 63.7(17) 2_645 1_654 ?
O2 O6 O4 161(2) 2_645 2_656 ?
O3 O6 O3 99.8(19) 1_655 2_655 ?
O3 O6 O4 68.9(17) 1_655 1_654 ?
O3 O6 O4 56.0(15) 1_655 2_656 ?
O3 O6 O4 72.8(17) 2_655 1_654 ?
O3 O6 O4 64.8(15) 2_655 2_656 ?
O4 O6 O4 99.0(19) 1_654 2_656 ?

loop_
_geom_bond_atom_site_label_1
_geom_bond_atom_site_label_2
_geom_bond_distance
_geom_bond_site_symmetry_2
_geom_bond_publ_flag
Na1 Co 3.114(18) 1_455 ?
Na1 Co 3.361(19) 1_555 ?
Na1 Co 3.097(14) 2_645 ?
Na1 W 3.055(16) 1_454 ?
Na1 W 3.476(16) 1_554 ?
Na1 W 3.099(13) 2_646 ?
Na1 W 3.477(12) 2_656 ?
Na1 O1 3.49(4) 1_554 ?
Na1 O1 2.57(3) 2_646 ?
Na1 O2 3.44(3) 1_555 ?
Na1 O2 2.32(3) 2_645 ?
Na1 O3 2.50(3) 1_555 ?
Na1 O3 2.22(3) 2_555 ?
Na1 O4 2.90(4) 1_554 ?
Na1 O4 1.88(4) 2_556 ?
Na1 O6 2.88(3) 1_455 ?
Na1 O6 2.45(3) 1_555 ?
Na1 O6 2.52(3) 2_645 ?
Na1 O6 3.09(3) 2_655 ?
Lu2 Co 3.114(18) 1_455 ?
Lu2 Co 3.361(19) 1_555 ?
Lu2 Co 3.097(14) 2_645 ?
Lu2 W 3.055(16) 1_454 ?
Lu2 W 3.476(16) 1_554 ?
Lu2 W 3.099(13) 2_646 ?
Lu2 W 3.477(12) 2_656 ?
Lu2 O1 3.49(4) 1_554 ?
Lu2 O1 2.57(3) 2_646 ?
Lu2 O2 3.44(3) 1_555 ?
Lu2 O2 2.32(3) 2_645 ?
Lu2 O3 2.50(3) 1_555 ?
Lu2 O3 2.22(3) 2_555 ?
Lu2 O4 2.90(4) 1_554 ?
Lu2 O4 1.88(4) 2_556 ?
Lu2 O6 2.88(3) 1_455 ?
Lu2 O6 2.45(3) 1_555 ?
Lu2 O6 2.52(3) 2_645 ?
Lu2 O6 3.09(3) 2_655 ?
Lu1 Co 3.386(10) 1_455 ?
Lu1 Co 3.310(10) 1_555 ?
Lu1 Co 3.183(6) 2_656 ?
Lu1 W 3.338(5) 1_455 ?
Lu1 W 3.378(5) 1_555 ?
Lu1 W 3.149(4) 2_656 ?
Lu1 O1 2.69(3) 1_555 ?
Lu1 O1 2.40(3) 2_646 ?
Lu1 O2 3.04(3) 1_555 ?
Lu1 O2 2.44(3) 2_646 ?
Lu1 O3 2.71(3) 2_556 ?
Lu1 O4 2.55(3) 2_556 ?
Lu1 O5 2.25(3) 1_455 ?
Lu1 O5 3.30(3) 1_555 ?
Lu1 O5 2.06(3) 2_656 ?
Na2 Co 3.386(10) 1_455 ?
Na2 Co 3.310(10) 1_555 ?
Na2 Co 3.183(6) 2_656 ?
Na2 W 3.338(5) 1_455 ?
Na2 W 3.378(5) 1_555 ?
Na2 W 3.149(4) 2_656 ?
Na2 O1 2.69(3) 1_555 ?
Na2 O1 2.40(3) 2_646 ?
Na2 O2 3.04(3) 1_555 ?
Na2 O2 2.44(3) 2_646 ?
Na2 O3 2.71(3) 2_556 ?
Na2 O4 2.55(3) 2_556 ?
Na2 O5 2.25(3) 1_455 ?
Na2 O5 3.30(3) 1_555 ?
Na2 O5 2.06(3) 2_656 ?
Co Na1 3.361(19) 1_555 ?
Co Na1 3.114(18) 1_655 ?
Co Na1 3.097(14) 2_655 ?
Co Lu2 3.361(19) 1_555 ?
Co Lu2 3.114(18) 1_655 ?
Co Lu2 3.097(14) 2_655 ?
Co Lu1 3.310(10) 1_555 ?
Co Lu1 3.386(10) 1_655 ?
Co Lu1 3.183(6) 2_646 ?
Co Na2 3.310(10) 1_555 ?
Co Na2 3.386(10) 1_655 ?
Co Na2 3.183(6) 2_646 ?
Co O1 1.80(3) 2_646 ?
Co O2 1.91(3) 1_555 ?
Co O3 2.00(3) 1_655 ?
Co O4 3.46(4) 2_556 ?
Co O4 2.10(4) 2_656 ?
Co O5 2.07(3) 1_555 ?
Co O6 1.96(3) 1_555 ?
W Na1 3.476(16) 1_556 ?
W Na1 3.055(16) 1_656 ?
W Na1 3.477(12) 2_646 ?
W Na1 3.099(13) 2_656 ?
W Lu2 3.476(16) 1_556 ?
W Lu2 3.055(16) 1_656 ?
W Lu2 3.477(12) 2_646 ?
W Lu2 3.099(13) 2_656 ?
W Lu1 3.378(5) 1_555 ?
W Lu1 3.338(5) 1_655 ?
W Lu1 3.149(4) 2_646 ?
W Na2 3.378(5) 1_555 ?
W Na2 3.338(5) 1_655 ?
W Na2 3.149(4) 2_646 ?
W O1 2.28(3) 1_555 ?
W O2 2.14(3) 2_646 ?
W O2 3.49(3) 2_746 ?
W O3 2.00(3) 2_656 ?
W O4 2.06(3) 1_655 ?
W O5 2.25(3) 1_555 ?
W O6 1.86(3) 1_556 ?
O1 Na1 3.49(4) 1_556 ?
O1 Na1 2.57(3) 2_656 ?
O1 Lu2 3.49(4) 1_556 ?
O1 Lu2 2.57(3) 2_656 ?
O1 Lu1 2.69(3) 1_555 ?
O1 Lu1 2.40(3) 2_656 ?
O1 Na2 2.69(3) 1_555 ?
O1 Na2 2.40(3) 2_656 ?
O1 Co 1.80(3) 2_656 ?
O1 W 2.28(3) 1_555 ?
O1 O2 2.90(5) 2_646 ?
O1 O2 2.80(5) 2_656 ?
O1 O3 2.66(4) 2_556 ?
O1 O3 3.00(4) 2_656 ?
O1 O4 2.61(5) 1_665 ?
O1 O5 3.43(5) 1_555 ?
O1 O5 2.68(4) 2_656 ?
O1 O6 2.90(4) 1_556 ?
O1 O6 2.65(4) 2_656 ?
O2 Na1 3.44(3) 1_555 ?
O2 Na1 2.32(3) 2_655 ?
O2 Lu2 3.44(3) 1_555 ?
O2 Lu2 2.32(3) 2_655 ?
O2 Lu1 3.04(3) 1_555 ?
O2 Lu1 2.44(3) 2_656 ?
O2 Na2 3.04(3) 1_555 ?
O2 Na2 2.44(3) 2_656 ?
O2 Co 1.91(3) 1_555 ?
O2 W 2.14(3) 2_656 ?
O2 W 3.49(3) 2_756 ?
O2 O1 2.80(5) 2_646 ?
O2 O1 2.90(5) 2_656 ?
O2 O3 2.77(4) 1_665 ?
O2 O4 2.79(5) 2_556 ?
O2 O4 2.95(5) 2_656 ?
O2 O5 3.24(4) 1_555 ?
O2 O5 3.24(4) 2_656 ?
O2 O6 2.69(4) 1_555 ?
O2 O6 2.58(4) 2_655 ?
O3 Na1 2.50(3) 1_555 ?
O3 Na1 2.22(3) 2_545 ?
O3 Lu2 2.50(3) 1_555 ?
O3 Lu2 2.22(3) 2_545 ?
O3 Lu1 2.71(3) 2_546 ?
O3 Na2 2.71(3) 2_546 ?
O3 Co 2.00(3) 1_455 ?
O3 W 2.00(3) 2_646 ?
O3 O1 2.66(4) 2_546 ?
O3 O1 3.00(4) 2_646 ?
O3 O2 2.77(4) 1_445 ?
O3 O4 3.02(4) 1_554 ?
O3 O4 3.24(4) 2_546 ?
O3 O4 2.60(4) 2_556 ?
O3 O5 2.61(4) 1_455 ?
O3 O5 3.15(4) 2_646 ?
O3 O6 2.63(4) 1_455 ?
O3 O6 2.75(4) 2_645 ?
O4 Na1 2.90(4) 1_556 ?
O4 Na1 1.88(4) 2_546 ?
O4 Lu2 2.90(4) 1_556 ?
O4 Lu2 1.88(4) 2_546 ?
O4 Lu1 2.55(3) 2_546 ?
O4 Na2 2.55(3) 2_546 ?
O4 Co 3.46(4) 2_546 ?
O4 Co 2.10(4) 2_646 ?
O4 W 2.06(3) 1_455 ?
O4 O1 2.61(5) 1_445 ?
O4 O2 2.79(5) 2_546 ?
O4 O2 2.95(5) 2_646 ?
O4 O3 3.02(4) 1_556 ?
O4 O3 2.60(4) 2_546 ?
O4 O3 3.24(4) 2_556 ?
O4 O5 2.90(4) 1_455 ?
O4 O5 2.92(5) 2_646 ?
O4 O6 2.71(5) 1_456 ?
O4 O6 3.46(4) 2_546 ?
O4 O6 2.88(4) 2_646 ?
O5 Lu1 3.30(3) 1_555 ?
O5 Lu1 2.25(3) 1_655 ?
O5 Lu1 2.06(3) 2_646 ?
O5 Na2 3.30(3) 1_555 ?
O5 Na2 2.25(3) 1_655 ?
O5 Na2 2.06(3) 2_646 ?
O5 Co 2.07(3) 1_555 ?
O5 W 2.25(3) 1_555 ?
O5 O1 3.43(5) 1_555 ?
O5 O1 2.68(4) 2_646 ?
O5 O2 3.24(4) 1_555 ?
O5 O2 3.24(4) 2_646 ?
O5 O3 2.61(4) 1_655 ?
O5 O3 3.15(4) 2_656 ?
O5 O4 2.90(4) 1_655 ?
O5 O4 2.92(5) 2_656 ?
O5 O5 3.11(5) 2_746 ?
O5 O5 3.11(5) 2_756 ?
O6 Na1 2.45(3) 1_555 ?
O6 Na1 2.88(3) 1_655 ?
O6 Na1 3.09(3) 2_645 ?
O6 Na1 2.52(3) 2_655 ?
O6 Lu2 2.45(3) 1_555 ?
O6 Lu2 2.88(3) 1_655 ?
O6 Lu2 3.09(3) 2_645 ?
O6 Lu2 2.52(3) 2_655 ?
O6 Co 1.96(3) 1_555 ?
O6 W 1.86(3) 1_554 ?
O6 O1 2.90(4) 1_554 ?
O6 O1 2.65(4) 2_646 ?
O6 O2 2.69(4) 1_555 ?
O6 O2 2.58(4) 2_645 ?
O6 O3 2.63(4) 1_655 ?
O6 O3 2.75(4) 2_655 ?
O6 O4 2.71(5) 1_654 ?
O6 O4 3.46(4) 2_556 ?
O6 O4 2.88(4) 2_656 ?
O6 O6 3.34(4) 2_645 ?
O6 O6 3.34(4) 2_655 ?
